data_2229552
loop_
_publ_author_name
'Uluda\(g, Nesimi'
'Ate\,s, Murat'
'Tercan, Bar\?i\,s'
'H\"okelek, Tuncer'

_publ_section_title
;
 5-(3,6-Dibromo-9<i>H</i>-carbazol-9-yl)pentanenitrile
;
_journal_coeditor_code XU5160
_journal_issue 3
_journal_name_full 'Acta Crystallographica Section E'
_journal_page_first o642
_journal_paper_doi 10.1107/S1600536811005162
_journal_volume 67
_journal_year 2011
_chemical_formula_iupac 'C17 H14 Br2 N2'
_chemical_formula_moiety 'C17 H14 Br2 N2'
_chemical_formula_sum 'C17 H14 Br2 N2'
_chemical_formula_weight 406.10
_chemical_name_systematic
;
5-(3,6-Dibromo-9<i>H</i>-carbazol-9-yl)pentanenitrile
;
_space_group_IT_number 14
_symmetry_cell_setting monoclinic
_symmetry_space_group_name_Hall '-P 2yn'
_symmetry_space_group_name_H-M 'P 1 21/n 1'
_atom_sites_solution_hydrogens geom
_atom_sites_solution_primary direct
_atom_sites_solution_secondary difmap
_audit_creation_method SHELXL-97
_cell_angle_alpha 90.00
_cell_angle_beta 105.257(2)
_cell_angle_gamma 90.00
_cell_formula_units_Z 4
_cell_length_a 10.5654(2)
_cell_length_b 13.1471(3)
_cell_length_c 11.6260(2)
_cell_measurement_reflns_used 6957
_cell_measurement_temperature 100(2)
_cell_measurement_theta_max 28.32
_cell_measurement_theta_min 2.32
_cell_volume 1557.99(6)
_computing_cell_refinement 'SAINT (Bruker, 2007)'
_computing_data_collection 'APEX2 (Bruker, 2007)'
_computing_data_reduction 'SAINT (Bruker, 2007)'
_computing_molecular_graphics 'ORTEP-3 for Windows (Farrugia, 1997)'
_computing_publication_material 'WinGX (Farrugia, 1999) and PLATON (Spek, 2009)'
_computing_structure_refinement 'SHELXL97 (Sheldrick, 2008)'
_computing_structure_solution 'SHELXS97 (Sheldrick, 2008)'
_diffrn_ambient_temperature 100(2)
_diffrn_measured_fraction_theta_full 0.997
_diffrn_measured_fraction_theta_max 0.997
_diffrn_measurement_device_type 'Bruker Kappa APEXII CCD area-detector'
_diffrn_measurement_method '\f and \w'
_diffrn_radiation_monochromator graphite
_diffrn_radiation_source 'fine-focus sealed tube'
_diffrn_radiation_type MoK\a
_diffrn_radiation_wavelength 0.71073
_diffrn_reflns_av_R_equivalents 0.0223
_diffrn_reflns_av_sigmaI/netI 0.0227
_diffrn_reflns_limit_h_max 12
_diffrn_reflns_limit_h_min -14
_diffrn_reflns_limit_k_max 16
_diffrn_reflns_limit_k_min -17
_diffrn_reflns_limit_l_max 15
_diffrn_reflns_limit_l_min -15
_diffrn_reflns_number 15409
_diffrn_reflns_theta_full 28.39
_diffrn_reflns_theta_max 28.39
_diffrn_reflns_theta_min 2.32
_diffrn_standards_number 0
_exptl_absorpt_coefficient_mu 5.197
_exptl_absorpt_correction_T_max 0.286
_exptl_absorpt_correction_T_min 0.201
_exptl_absorpt_correction_type multi-scan
_exptl_absorpt_process_details '(SADABS; Bruker, 2005)'
_exptl_crystal_colour colorless
_exptl_crystal_density_diffrn 1.731
_exptl_crystal_density_method 'not measured'
_exptl_crystal_description block
_exptl_crystal_F_000 800
_exptl_crystal_size_max 0.34
_exptl_crystal_size_mid 0.27
_exptl_crystal_size_min 0.24
_refine_diff_density_max 0.516
_refine_diff_density_min -0.355
_refine_ls_extinction_method none
_refine_ls_goodness_of_fit_ref 1.039
_refine_ls_hydrogen_treatment constr
_refine_ls_matrix_type full
_refine_ls_number_parameters 190
_refine_ls_number_reflns 3906
_refine_ls_number_restraints 0
_refine_ls_restrained_S_all 1.039
_refine_ls_R_factor_all 0.0309
_refine_ls_R_factor_gt 0.0229
_refine_ls_shift/su_max 0.001
_refine_ls_shift/su_mean 0.000
_refine_ls_structure_factor_coef Fsqd
_refine_ls_weighting_details 'calc w=1/[\s^2^(Fo^2^)+(0.0246P)^2^+0.8394P] where P=(Fo^2^+2Fc^2^)/3'
_refine_ls_weighting_scheme calc
_refine_ls_wR_factor_gt 0.0513
_refine_ls_wR_factor_ref 0.0537
_reflns_number_gt 3344
_reflns_number_total 3906
_reflns_threshold_expression I>2\s(I)
_cod_data_source_file xu5160.cif
_cod_data_source_block I
_cod_original_sg_symbol_H-M 'P 21/n'
_cod_database_code 2229552
_cod_database_fobs_code 2229552

loop_
_symmetry_equiv_pos_as_xyz
'x, y, z'
'-x+1/2, y+1/2, -z+1/2'
'-x, -y, -z'
'x-1/2, -y-1/2, z-1/2'

loop_
_atom_site_type_symbol
_atom_site_label
_atom_site_fract_x
_atom_site_fract_y
_atom_site_fract_z
_atom_site_U_iso_or_equiv
_atom_site_adp_type
_atom_site_calc_flag
_atom_site_refinement_flags
_atom_site_occupancy
_atom_site_disorder_assembly
_atom_site_disorder_group
Br Br1 1.00971(2) 0.746932(15) 0.392293(17) 0.02544(6) Uani d . 1 . .
Br Br2 0.636774(19) 1.287581(14) 0.589087(17) 0.02193(6) Uani d . 1 . .
C C1 0.6131(2) 0.78706(15) 0.22924(16) 0.0211(4) Uani d . 1 . .
H H1 0.5468 0.7526 0.1712 0.025 Uiso calc R 1 . .
C C2 0.7401(2) 0.75033(15) 0.26348(16) 0.0210(4) Uani d . 1 . .
H H2 0.7622 0.6904 0.2274 0.025 Uiso calc R 1 . .
C C3 0.83635(18) 0.80073(14) 0.35103(16) 0.0190(4) Uani d . 1 . .
C C4 0.81077(18) 0.88872(14) 0.40557(15) 0.0172(4) Uani d . 1 . .
H H4 0.8771 0.9213 0.4655 0.021 Uiso calc R 1 . .
C C4A 0.68395(18) 0.92805(13) 0.36933(15) 0.0157(3) Uani d . 1 . .
C C5 0.66897(18) 1.09921(13) 0.47909(15) 0.0160(3) Uani d . 1 . .
H H5 0.7573 1.1017 0.5261 0.019 Uiso calc R 1 . .
C C5A 0.62282(17) 1.01868(14) 0.40085(14) 0.0152(3) Uani d . 1 . .
C C6 0.58032(18) 1.17500(14) 0.48494(15) 0.0177(4) Uani d . 1 . .
C C7 0.44886(19) 1.17234(15) 0.41908(16) 0.0196(4) Uani d . 1 . .
H H7 0.3913 1.2259 0.4268 0.024 Uiso calc R 1 . .
C C8 0.40232(18) 1.09231(15) 0.34294(16) 0.0193(4) Uani d . 1 . .
H H8 0.3130 1.0893 0.2984 0.023 Uiso calc R 1 . .
C C8A 0.49060(18) 1.01611(14) 0.33353(15) 0.0168(4) Uani d . 1 . .
C C9A 0.58570(18) 0.87634(14) 0.28268(15) 0.0175(4) Uani d . 1 . .
N N9 0.46917(15) 0.92922(12) 0.26366(13) 0.0185(3) Uani d . 1 . .
N N10 -0.06092(19) 0.97527(16) -0.28226(17) 0.0359(4) Uani d . 1 . .
C C10 0.34532(18) 0.90394(15) 0.17760(16) 0.0208(4) Uani d . 1 . .
H H10A 0.2718 0.9203 0.2125 0.025 Uiso calc R 1 . .
H H10B 0.3428 0.8299 0.1615 0.025 Uiso calc R 1 . .
C C11 0.32683(18) 0.96151(14) 0.06050(16) 0.0189(4) Uani d . 1 . .
H H11A 0.3385 1.0353 0.0771 0.023 Uiso calc R 1 . .
H H11B 0.3944 0.9395 0.0208 0.023 Uiso calc R 1 . .
C C12 0.19112(18) 0.94248(15) -0.02221(15) 0.0193(4) Uani d . 1 . .
H H12A 0.1235 0.9614 0.0189 0.023 Uiso calc R 1 . .
H H12B 0.1810 0.8692 -0.0421 0.023 Uiso calc R 1 . .
C C13 0.17058(19) 1.00466(16) -0.13739(16) 0.0234(4) Uani d . 1 . .
H H13A 0.1815 1.0778 -0.1169 0.028 Uiso calc R 1 . .
H H13B 0.2388 0.9857 -0.1778 0.028 Uiso calc R 1 . .
C C14 0.0405(2) 0.98855(16) -0.21986(17) 0.0247(4) Uani d . 1 . .

loop_
_atom_site_aniso_label
_atom_site_aniso_U_11
_atom_site_aniso_U_22
_atom_site_aniso_U_33
_atom_site_aniso_U_12
_atom_site_aniso_U_13
_atom_site_aniso_U_23
Br1 0.02541(11) 0.02488(11) 0.02659(10) 0.00894(8) 0.00780(8) -0.00022(8)
Br2 0.02582(11) 0.01562(10) 0.02420(10) -0.00012(7) 0.00630(8) -0.00316(7)
C1 0.0282(10) 0.0212(10) 0.0139(8) -0.0040(8) 0.0054(7) -0.0019(7)
C2 0.0304(11) 0.0171(9) 0.0174(9) 0.0008(8) 0.0096(8) -0.0014(7)
C3 0.0194(9) 0.0205(10) 0.0184(9) 0.0034(7) 0.0072(7) 0.0033(7)
C4 0.0198(9) 0.0190(9) 0.0131(8) -0.0001(7) 0.0050(7) 0.0014(6)
C4A 0.0202(9) 0.0164(9) 0.0111(8) -0.0023(7) 0.0051(7) 0.0003(6)
C5 0.0169(9) 0.0167(9) 0.0145(8) -0.0004(7) 0.0046(7) 0.0019(6)
C5A 0.0165(9) 0.0177(9) 0.0123(8) -0.0001(7) 0.0052(7) 0.0034(6)
C6 0.0241(10) 0.0140(9) 0.0155(8) -0.0021(7) 0.0059(7) -0.0002(6)
C7 0.0205(9) 0.0193(9) 0.0204(9) 0.0054(7) 0.0077(7) 0.0052(7)
C8 0.0167(9) 0.0233(10) 0.0173(9) 0.0010(7) 0.0033(7) 0.0037(7)
C8A 0.0195(9) 0.0182(9) 0.0124(8) -0.0013(7) 0.0036(7) 0.0030(6)
C9A 0.0208(9) 0.0195(9) 0.0129(8) -0.0009(7) 0.0054(7) 0.0019(6)
N9 0.0186(8) 0.0212(8) 0.0138(7) -0.0016(6) 0.0010(6) -0.0002(6)
N10 0.0297(11) 0.0438(12) 0.0288(10) -0.0051(9) -0.0018(8) 0.0102(8)
C10 0.0199(10) 0.0229(10) 0.0177(9) -0.0049(7) 0.0015(7) 0.0004(7)
C11 0.0192(9) 0.0196(10) 0.0169(8) -0.0014(7) 0.0030(7) 0.0022(7)
C12 0.0186(9) 0.0216(10) 0.0166(8) -0.0030(7) 0.0029(7) 0.0005(7)
C13 0.0240(10) 0.0257(11) 0.0184(9) -0.0050(8) 0.0017(7) 0.0035(7)
C14 0.0279(11) 0.0258(11) 0.0197(9) -0.0012(8) 0.0048(8) 0.0053(8)

loop_
_atom_type_symbol
_atom_type_description
_atom_type_scat_dispersion_real
_atom_type_scat_dispersion_imag
_atom_type_scat_source
C C 0.0033 0.0016 'International Tables Vol C Tables 4.2.6.8 and 6.1.1.4'
H H 0.0000 0.0000 'International Tables Vol C Tables 4.2.6.8 and 6.1.1.4'
N N 0.0061 0.0033 'International Tables Vol C Tables 4.2.6.8 and 6.1.1.4'
Br Br -0.2901 2.4595 'International Tables Vol C Tables 4.2.6.8 and 6.1.1.4'

loop_
_geom_angle_atom_site_label_1
_geom_angle_atom_site_label_2
_geom_angle_atom_site_label_3
_geom_angle_site_symmetry_1
_geom_angle_site_symmetry_3
_geom_angle
_geom_angle_publ_flag
C2 C1 C9A . . 117.75(18) ?
C2 C1 H1 . . 121.1 ?
C9A C1 H1 . . 121.1 ?
C1 C2 C3 . . 120.53(17) ?
C1 C2 H2 . . 119.7 ?
C3 C2 H2 . . 119.7 ?
C2 C3 Br1 . . 118.28(14) ?
C4 C3 Br1 . . 119.19(15) ?
C4 C3 C2 . . 122.51(18) ?
C3 C4 C4A . . 117.46(17) ?
C3 C4 H4 . . 121.3 ?
C4A C4 H4 . . 121.3 ?
C4 C4A C5A . . 133.33(17) ?
C4 C4A C9A . . 120.22(16) ?
C9A C4A C5A . . 106.44(16) ?
C5A C5 H5 . . 121.5 ?
C6 C5 C5A . . 116.97(17) ?
C6 C5 H5 . . 121.5 ?
C5 C5A C4A . . 133.30(17) ?
C5 C5A C8A . . 120.28(16) ?
C8A C5A C4A . . 106.41(16) ?
C5 C6 Br2 . . 119.25(14) ?
C5 C6 C7 . . 122.91(17) ?
C7 C6 Br2 . . 117.83(14) ?
C6 C7 H7 . . 119.8 ?
C8 C7 C6 . . 120.35(17) ?
C8 C7 H7 . . 119.8 ?
C7 C8 C8A . . 117.78(17) ?
C7 C8 H8 . . 121.1 ?
C8A C8 H8 . . 121.1 ?
C8 C8A C5A . . 121.68(17) ?
C1 C9A C4A . . 121.49(17) ?
N9 C8A C5A . . 109.28(16) ?
N9 C8A C8 . . 129.03(17) ?
C1 C9A C4A . . 121.49(17) ?
N9 C9A C1 . . 129.35(18) ?
N9 C9A C4A . . 109.16(16) ?
C8A N9 C10 . . 124.59(16) ?
C9A N9 C8A . . 108.68(15) ?
C9A N9 C10 . . 126.55(16) ?
N9 C10 C11 . . 112.32(15) ?
N9 C10 H10A . . 109.1 ?
N9 C10 H10B . . 109.1 ?
C11 C10 H10A . . 109.1 ?
C11 C10 H10B . . 109.1 ?
H10A C10 H10B . . 107.9 ?
C10 C11 H11A . . 109.4 ?
C10 C11 H11B . . 109.4 ?
C12 C11 C10 . . 111.13(15) ?
C12 C11 H11A . . 109.4 ?
C12 C11 H11B . . 109.4 ?
H11A C11 H11B . . 108.0 ?
C11 C12 C13 . . 110.92(15) ?
C11 C12 H12A . . 109.5 ?
C11 C12 H12B . . 109.5 ?
C13 C12 H12A . . 109.5 ?
C13 C12 H12B . . 109.5 ?
H12A C12 H12B . . 108.0 ?
C12 C13 H13A . . 109.1 ?
C12 C13 H13B . . 109.1 ?
C14 C13 C12 . . 112.69(16) ?
C14 C13 H13A . . 109.1 ?
C14 C13 H13B . . 109.1 ?
H13A C13 H13B . . 107.8 ?
N10 C14 C13 . . 178.9(2) ?

loop_
_geom_bond_atom_site_label_1
_geom_bond_atom_site_label_2
_geom_bond_site_symmetry_2
_geom_bond_distance
_geom_bond_publ_flag
Br1 C3 . 1.9033(19) ?
Br2 C6 . 1.9059(18) ?
C1 H1 . 0.9500 ?
C2 C1 . 1.382(3) ?
C2 H2 . 0.9500 ?
C3 C2 . 1.402(3) ?
C4 C3 . 1.380(3) ?
C4 H4 . 0.9500 ?
C4A C4 . 1.394(3) ?
C4A C5A . 1.448(2) ?
C5 C5A . 1.397(2) ?
C5 H5 . 0.9500 ?
C5A C8A . 1.411(3) ?
C6 C5 . 1.381(3) ?
C6 C7 . 1.399(3) ?
C7 H7 . 0.9500 ?
C8 C7 . 1.380(3) ?
C8 H8 . 0.9500 ?
C8A C8 . 1.393(3) ?
C9A C1 . 1.394(3) ?
C9A C4A . 1.416(2) ?
N9 C8A . 1.385(2) ?
N9 C9A . 1.380(2) ?
N9 C10 . 1.461(2) ?
N10 C14 . 1.138(3) ?
C10 H10A . 0.9900 ?
C10 H10B . 0.9900 ?
C11 C10 . 1.525(2) ?
C11 H11A . 0.9900 ?
C11 H11B . 0.9900 ?
C12 C11 . 1.522(3) ?
C12 H12A . 0.9900 ?
C12 H12B . 0.9900 ?
C13 C12 . 1.535(2) ?
C13 H13A . 0.9900 ?
C13 H13B . 0.9900 ?
C14 C13 . 1.470(3) ?

loop_
_geom_torsion_atom_site_label_1
_geom_torsion_atom_site_label_2
_geom_torsion_atom_site_label_3
_geom_torsion_atom_site_label_4
_geom_torsion_site_symmetry_1
_geom_torsion_site_symmetry_2
_geom_torsion_site_symmetry_3
_geom_torsion_site_symmetry_4
_geom_torsion
_geom_torsion_publ_flag
C3 C2 C1 C9A . . . . 1.4(3) ?
Br1 C3 C2 C1 . . . . -179.17(14) ?
C4 C3 C2 C1 . . . . -0.9(3) ?
C4A C4 C3 Br1 . . . . 177.36(12) ?
C4A C4 C3 C2 . . . . -0.9(3) ?
C5A C4A C4 C3 . . . . -176.78(17) ?
C9A C4A C4 C3 . . . . 2.1(2) ?
C4 C4A C5A C5 . . . . -0.1(3) ?
C4 C4A C5A C8A . . . . -179.90(18) ?
C9A C4A C5A C5 . . . . -179.15(17) ?
C9A C4A C5A C8A . . . . 1.08(18) ?
C6 C5 C5A C4A . . . . 179.22(17) ?
C6 C5 C5A C8A . . . . -1.0(2) ?
C4A C5A C8A N9 . . . . 0.02(18) ?
C4A C5A C8A C8 . . . . 179.44(15) ?
C5 C5A C8A N9 . . . . -179.80(14) ?
C5 C5A C8A C8 . . . . -0.4(2) ?
Br2 C6 C5 C5A . . . . -179.64(12) ?
C7 C6 C5 C5A . . . . 1.6(2) ?
Br2 C6 C7 C8 . . . . -179.52(13) ?
C5 C6 C7 C8 . . . . -0.7(3) ?
C8A C8 C7 C6 . . . . -0.7(3) ?
N9 C8A C8 C7 . . . . -179.45(16) ?
C5A C8A C8 C7 . . . . 1.3(2) ?
N9 C9A C1 C2 . . . . 179.02(17) ?
C4A C9A C1 C2 . . . . -0.1(3) ?
N9 C9A C4A C4 . . . . 179.02(15) ?
N9 C9A C4A C5A . . . . -1.80(18) ?
C1 C9A C4A C4 . . . . -1.7(3) ?
C1 C9A C4A C5A . . . . 177.48(15) ?
C9A N9 C8A C5A . . . . -1.15(19) ?
C9A N9 C8A C8 . . . . 179.49(17) ?
C10 N9 C8A C5A . . . . -176.60(15) ?
C10 N9 C8A C8 . . . . 4.0(3) ?
C8A N9 C9A C1 . . . . -177.36(17) ?
C8A N9 C9A C4A . . . . 1.85(19) ?
C10 N9 C9A C1 . . . . -2.0(3) ?
C10 N9 C9A C4A . . . . 177.18(15) ?
C8A N9 C10 C11 . . . . 79.5(2) ?
C9A N9 C10 C11 . . . . -95.1(2) ?
C12 C11 C10 N9 . . . . -173.89(15) ?
C13 C12 C11 C10 . . . . 177.23(16) ?
C14 C13 C12 C11 . . . . -179.95(17) ?

loop_
_cod_related_entry_id
_cod_related_entry_database
_cod_related_entry_code
1 ChemSpider 30656560
